data_1546156
loop_
_publ_author_name
'Kachi-Terajima, Chihiro'
'Ishii, Rikako'
'Tojo, Yoshiaki'
'Fukuda, Masato'
'Kitagawa, Yasutaka'
'Asaoka, Mizuki'
'Miyasaka, Hitoshi'

_publ_section_title
;
 Ferromagnetic Exchange Coupling in a Family of MnIII Salen-Type
 Schiff-Base Out-of-Plane Dimers
;
_journal_name_full 'The Journal of Physical Chemistry C'
_journal_paper_doi 10.1021/acs.jpcc.7b03336
_journal_year 2017
_chemical_formula_moiety 'C23 H28 F3 Mn N2 O8 S'
_chemical_formula_sum 'C23 H28 F3 Mn N2 O8 S'
_chemical_formula_weight 604.48
_space_group_IT_number 14
_symmetry_cell_setting monoclinic
_symmetry_Int_Tables_number 14
_symmetry_space_group_name_Hall '-P 2ybc'
_symmetry_space_group_name_H-M 'P 1 21/c 1'
_atom_sites_solution_hydrogens geom
_atom_sites_solution_primary direct
_atom_sites_solution_secondary difmap
_cell_angle_alpha 90.0000
_cell_angle_beta 93.457(11)
_cell_angle_gamma 90.0000
_cell_formula_units_Z 4
_cell_length_a 7.416(7)
_cell_length_b 17.927(16)
_cell_length_c 18.623(17)
_cell_measurement_reflns_used 4231
_cell_measurement_temperature 103
_cell_measurement_theta_max 31.00
_cell_measurement_theta_min 3.02
_cell_volume 2471(4)
_computing_cell_refinement CrystalClear
_computing_data_collection 'CrystalClear (Rigaku Corp., 2000)'
_computing_data_reduction CrystalClear
_computing_molecular_graphics 'CrystalStructure 4.0'
_computing_publication_material 'CrystalStructure 4.0 (Rigaku, 2010)'
_computing_structure_refinement 'SHELXL97 (Sheldrick, 2008)'
_computing_structure_solution SIR97
_diffrn_ambient_temperature 103
_diffrn_detector_area_resol_mean 7.314
_diffrn_measured_fraction_theta_full 0.998
_diffrn_measured_fraction_theta_max 0.998
_diffrn_measurement_device_type 'Rigaku Saturn70'
_diffrn_measurement_method \w
_diffrn_radiation_type 'Mo K\a'
_diffrn_radiation_wavelength 0.71070
_diffrn_reflns_av_R_equivalents 0.0869
_diffrn_reflns_limit_h_max 9
_diffrn_reflns_limit_h_min -9
_diffrn_reflns_limit_k_max 23
_diffrn_reflns_limit_k_min -20
_diffrn_reflns_limit_l_max 24
_diffrn_reflns_limit_l_min -24
_diffrn_reflns_number 20117
_diffrn_reflns_theta_full 27.50
_diffrn_reflns_theta_max 27.50
_diffrn_standards_number 0
_exptl_absorpt_coefficient_mu 0.694
_exptl_absorpt_correction_T_max 0.870
_exptl_absorpt_correction_T_min 0.788
_exptl_absorpt_correction_type multi-scan
_exptl_absorpt_process_details 'REQAB (Rigaku, 1998)'
_exptl_crystal_colour black
_exptl_crystal_density_diffrn 1.625
_exptl_crystal_density_method 'not measured'
_exptl_crystal_description prism
_exptl_crystal_F_000 1248.00
_exptl_crystal_size_max 0.200
_exptl_crystal_size_mid 0.200
_exptl_crystal_size_min 0.200
_refine_diff_density_max 0.560
_refine_diff_density_min -0.540
_refine_ls_extinction_method none
_refine_ls_goodness_of_fit_ref 1.125
_refine_ls_hydrogen_treatment constr
_refine_ls_number_parameters 351
_refine_ls_number_reflns 5663
_refine_ls_number_restraints 0
_refine_ls_R_factor_gt 0.0744
_refine_ls_shift/su_max 0.000
_refine_ls_structure_factor_coef Fsqd
_refine_ls_weighting_details 'w = 1/[\s^2^(Fo^2^)+(0.0700P)^2^+0.6693P] where P=(Fo^2^+2Fc^2^)/3'
_refine_ls_weighting_scheme calc
_refine_ls_wR_factor_ref 0.1725
_reflns_number_gt 3767
_reflns_number_total 5665
_reflns_threshold_expression F^2^>2.0\s(F^2^)
_cod_data_source_file jp7b03336_si_017.cif
_cod_data_source_block Mn5-MeOsaltmenH2OCF3SO3
_cod_database_code 1546156

loop_
_symmetry_equiv_pos_site_id
_symmetry_equiv_pos_as_xyz
1 +X,+Y,+Z
2 -X,1/2+Y,1/2-Z
3 -X,-Y,-Z
4 +X,1/2-Y,1/2+Z

loop_
_atom_site_label
_atom_site_type_symbol
_atom_site_fract_x
_atom_site_fract_y
_atom_site_fract_z
_atom_site_U_iso_or_equiv
_atom_site_adp_type
_atom_site_occupancy
_atom_site_symmetry_multiplicity
_atom_site_calc_flag
_atom_site_refinement_flags
Mn(1) Mn 0.82984(9) 0.46690(4) 0.44508(3) 0.01376(18) Uani 1.0 4 d .
S(29) S 0.44918(15) 0.61050(6) 0.20390(6) 0.0192(3) Uani 1.0 4 d .
F(34) F 0.7709(4) 0.66565(15) 0.18279(16) 0.0300(7) Uani 1.0 4 d .
F(35) F 0.5996(4) 0.73880(15) 0.24076(15) 0.0277(7) Uani 1.0 4 d .
F(36) F 0.5519(4) 0.72408(16) 0.12677(15) 0.0298(7) Uani 1.0 4 d .
O(1) O 0.8767(4) 0.55624(15) 0.49943(15) 0.0143(7) Uani 1.0 4 d .
O(2) O 0.8031(5) 0.83981(17) 0.38232(18) 0.0245(8) Uani 1.0 4 d .
O(3) O 0.7221(4) 0.41601(16) 0.52043(15) 0.0153(7) Uani 1.0 4 d .
O(4) O 0.7039(5) 0.11483(16) 0.58531(16) 0.0206(7) Uani 1.0 4 d .
O(5) O 0.5574(5) 0.51213(19) 0.40880(18) 0.0186(7) Uani 1.0 4 d .
O(30) O 0.5237(5) 0.58178(17) 0.27243(17) 0.0238(8) Uani 1.0 4 d .
O(31) O 0.4713(5) 0.56224(19) 0.14342(18) 0.0316(9) Uani 1.0 4 d .
O(32) O 0.2759(5) 0.64648(18) 0.20648(19) 0.0291(9) Uani 1.0 4 d .
N(1) N 0.9187(5) 0.5119(2) 0.35594(19) 0.0150(8) Uani 1.0 4 d .
N(2) N 0.8365(5) 0.37607(19) 0.38497(18) 0.0122(8) Uani 1.0 4 d .
C(1) C 0.8427(6) 0.6243(3) 0.4692(3) 0.0160(10) Uani 1.0 4 d .
C(2) C 0.7782(6) 0.6832(3) 0.5106(3) 0.0156(9) Uani 1.0 4 d .
C(3) C 0.7619(6) 0.7553(3) 0.4831(3) 0.0155(9) Uani 1.0 4 d .
C(4) C 0.8104(6) 0.7700(3) 0.4139(3) 0.0185(10) Uani 1.0 4 d .
C(5) C 0.7489(7) 0.9001(3) 0.4258(3) 0.0242(11) Uani 1.0 4 d .
C(6) C 0.8682(6) 0.7126(3) 0.3713(3) 0.0179(10) Uani 1.0 4 d .
C(7) C 0.8813(6) 0.6392(3) 0.3973(3) 0.0146(9) Uani 1.0 4 d .
C(8) C 0.9320(6) 0.5831(3) 0.3475(3) 0.0151(9) Uani 1.0 4 d .
C(9) C 0.9772(6) 0.4589(3) 0.2986(2) 0.0128(9) Uani 1.0 4 d .
C(10) C 1.1785(6) 0.4437(3) 0.3166(3) 0.0189(10) Uani 1.0 4 d .
C(11) C 0.9533(6) 0.4928(3) 0.2231(3) 0.0172(10) Uani 1.0 4 d .
C(12) C 0.8557(6) 0.3879(3) 0.3055(2) 0.0143(9) Uani 1.0 4 d .
C(13) C 0.6661(6) 0.4002(3) 0.2716(3) 0.0153(9) Uani 1.0 4 d .
C(14) C 0.9417(6) 0.3203(3) 0.2710(3) 0.0155(9) Uani 1.0 4 d .
C(15) C 0.8088(6) 0.3091(3) 0.4094(3) 0.0156(9) Uani 1.0 4 d .
C(16) C 0.7630(6) 0.2892(3) 0.4802(3) 0.0148(9) Uani 1.0 4 d .
C(17) C 0.7554(6) 0.2112(3) 0.4966(3) 0.0164(10) Uani 1.0 4 d .
C(18) C 0.7094(6) 0.1878(3) 0.5629(3) 0.0194(10) Uani 1.0 4 d .
C(19) C 0.7311(7) 0.0586(3) 0.5333(3) 0.0224(11) Uani 1.0 4 d .
C(20) C 0.6590(6) 0.2417(3) 0.6137(3) 0.0151(9) Uani 1.0 4 d .
C(21) C 0.6650(6) 0.3160(3) 0.5984(3) 0.0160(9) Uani 1.0 4 d .
C(22) C 0.7182(6) 0.3425(3) 0.5321(3) 0.0141(9) Uani 1.0 4 d .
C(33) C 0.6006(6) 0.6879(3) 0.1880(3) 0.0214(10) Uani 1.0 4 d .
H(2) H 0.7451 0.6735 0.5582 0.0187 Uiso 1.0 4 calc R
H(3) H 0.7176 0.7943 0.5117 0.0186 Uiso 1.0 4 calc R
H(5A) H 0.4682 0.5268 0.4286 0.0463 Uiso 1.0 4 calc R
H(5B) H 0.5508 0.5406 0.3699 0.0544 Uiso 1.0 4 calc R
H(5C) H 0.6186 0.8970 0.4315 0.0290 Uiso 1.0 4 calc R
H(5D) H 0.7768 0.9475 0.4026 0.0290 Uiso 1.0 4 calc R
H(5E) H 0.8139 0.8974 0.4731 0.0290 Uiso 1.0 4 calc R
H(6) H 0.8995 0.7230 0.3236 0.0215 Uiso 1.0 4 calc R
H(8) H 0.9799 0.5999 0.3042 0.0181 Uiso 1.0 4 calc R
H(10A) H 1.1944 0.4219 0.3649 0.0227 Uiso 1.0 4 calc R
H(10B) H 1.2460 0.4906 0.3153 0.0227 Uiso 1.0 4 calc R
H(10C) H 1.2237 0.4089 0.2813 0.0227 Uiso 1.0 4 calc R
H(11A) H 0.8354 0.5175 0.2173 0.0207 Uiso 1.0 4 calc R
H(11B) H 0.9599 0.4532 0.1871 0.0207 Uiso 1.0 4 calc R
H(11C) H 1.0492 0.5293 0.2166 0.0207 Uiso 1.0 4 calc R
H(13A) H 0.6691 0.3985 0.2191 0.0183 Uiso 1.0 4 calc R
H(13B) H 0.6215 0.4491 0.2862 0.0183 Uiso 1.0 4 calc R
H(13C) H 0.5856 0.3611 0.2877 0.0183 Uiso 1.0 4 calc R
H(14A) H 0.8528 0.2800 0.2654 0.0186 Uiso 1.0 4 calc R
H(14B) H 1.0457 0.3034 0.3017 0.0186 Uiso 1.0 4 calc R
H(14C) H 0.9819 0.3343 0.2236 0.0186 Uiso 1.0 4 calc R
H(15) H 0.8204 0.2692 0.3764 0.0187 Uiso 1.0 4 calc R
H(17) H 0.7826 0.1755 0.4611 0.0197 Uiso 1.0 4 calc R
H(19A) H 0.6742 0.0739 0.4868 0.0269 Uiso 1.0 4 calc R
H(19B) H 0.6769 0.0118 0.5485 0.0269 Uiso 1.0 4 calc R
H(19C) H 0.8609 0.0514 0.5288 0.0269 Uiso 1.0 4 calc R
H(20) H 0.6205 0.2258 0.6589 0.0181 Uiso 1.0 4 calc R
H(21) H 0.6321 0.3508 0.6338 0.0192 Uiso 1.0 4 calc R

loop_
_atom_site_aniso_label
_atom_site_aniso_U_11
_atom_site_aniso_U_22
_atom_site_aniso_U_33
_atom_site_aniso_U_12
_atom_site_aniso_U_13
_atom_site_aniso_U_23
Mn(1) 0.0170(4) 0.0124(4) 0.0121(4) -0.0007(3) 0.0023(3) 0.0001(3)
S(29) 0.0222(6) 0.0168(6) 0.0187(6) 0.0010(5) 0.0016(5) 0.0015(5)
F(34) 0.0179(14) 0.0284(17) 0.0442(19) 0.0016(12) 0.0047(13) 0.0037(14)
F(35) 0.0325(16) 0.0218(16) 0.0284(16) 0.0010(12) -0.0015(13) -0.0047(12)
F(36) 0.0325(16) 0.0352(18) 0.0219(15) 0.0036(13) 0.0032(13) 0.0159(13)
O(1) 0.0200(16) 0.0087(15) 0.0137(15) -0.0007(12) -0.0026(13) 0.0030(12)
O(2) 0.037(2) 0.0106(17) 0.0269(18) 0.0013(14) 0.0082(16) 0.0015(14)
O(3) 0.0203(16) 0.0105(15) 0.0156(15) -0.0002(13) 0.0050(13) 0.0026(12)
O(4) 0.0336(19) 0.0106(16) 0.0177(16) 0.0006(14) 0.0017(14) 0.0017(13)
O(5) 0.0157(17) 0.0233(19) 0.0171(17) 0.0024(14) 0.0035(14) 0.0008(14)
O(30) 0.0317(19) 0.0205(18) 0.0193(17) 0.0056(15) 0.0031(15) 0.0061(14)
O(31) 0.043(3) 0.027(2) 0.0248(19) -0.0062(16) 0.0004(17) -0.0085(16)
O(32) 0.0212(18) 0.024(2) 0.042(3) 0.0026(15) 0.0047(16) 0.0075(16)
N(1) 0.0112(18) 0.018(2) 0.0160(19) -0.0027(15) -0.0010(15) -0.0015(15)
N(2) 0.0123(17) 0.0145(19) 0.0097(17) 0.0016(14) -0.0002(14) -0.0010(14)
C(1) 0.013(2) 0.017(3) 0.018(3) -0.0009(17) -0.0010(18) 0.0056(18)
C(2) 0.016(3) 0.018(3) 0.013(2) 0.0047(18) 0.0019(18) 0.0024(18)
C(3) 0.019(3) 0.012(3) 0.016(3) 0.0020(17) 0.0017(18) -0.0010(17)
C(4) 0.015(3) 0.014(3) 0.026(3) 0.0050(18) -0.0014(19) 0.0024(19)
C(5) 0.030(3) 0.014(3) 0.029(3) 0.002(2) 0.004(3) 0.001(2)
C(6) 0.019(3) 0.015(3) 0.020(3) -0.0024(18) 0.0019(19) 0.0030(18)
C(7) 0.015(2) 0.014(3) 0.014(2) 0.0002(17) -0.0020(17) -0.0015(17)
C(8) 0.011(2) 0.022(3) 0.012(2) 0.0026(18) -0.0004(17) 0.0001(18)
C(9) 0.012(2) 0.015(3) 0.011(2) 0.0000(17) 0.0041(17) -0.0001(17)
C(10) 0.016(3) 0.021(3) 0.019(3) 0.0019(19) 0.0001(19) 0.0012(19)
C(11) 0.017(3) 0.018(3) 0.016(3) -0.0031(18) -0.0008(18) -0.0004(18)
C(12) 0.024(3) 0.014(3) 0.0057(19) -0.0035(18) 0.0029(17) 0.0038(16)
C(13) 0.017(3) 0.010(3) 0.018(3) -0.0012(17) -0.0005(18) -0.0017(17)
C(14) 0.020(3) 0.011(3) 0.015(2) -0.0024(18) 0.0032(18) 0.0012(17)
C(15) 0.018(3) 0.010(3) 0.018(3) -0.0009(17) -0.0026(18) -0.0008(17)
C(16) 0.013(2) 0.015(3) 0.017(3) 0.0017(17) -0.0009(18) -0.0003(18)
C(17) 0.016(3) 0.017(3) 0.016(3) -0.0016(18) -0.0026(18) -0.0000(18)
C(18) 0.019(3) 0.017(3) 0.022(3) -0.0020(19) -0.0002(19) 0.0024(19)
C(19) 0.033(3) 0.016(3) 0.019(3) -0.001(2) 0.004(2) 0.0004(19)
C(20) 0.011(2) 0.018(3) 0.016(3) 0.0018(17) 0.0030(17) 0.0036(18)
C(21) 0.017(3) 0.017(3) 0.015(2) 0.0023(18) 0.0029(18) -0.0031(18)
C(22) 0.011(2) 0.013(3) 0.018(3) 0.0027(17) -0.0028(17) 0.0053(17)
C(33) 0.019(3) 0.021(3) 0.024(3) 0.0012(19) 0.004(2) 0.004(2)

loop_
_atom_type_symbol
_atom_type_description
_atom_type_scat_dispersion_real
_atom_type_scat_dispersion_imag
_atom_type_scat_source
C C 0.0033 0.0016
;
International Tables for Crystallography
(1992, Vol. C, Tables 4.2.6.8 and 6.1.1.4)
;
H H 0.0000 0.0000
;
International Tables for Crystallography
(1992, Vol. C, Table 6.1.1.4)
;
N N 0.0061 0.0033
;
International Tables for Crystallography
(1992, Vol. C, Tables 4.2.6.8 and 6.1.1.4)
;
O O 0.0106 0.0060
;
International Tables for Crystallography
(1992, Vol. C, Tables 4.2.6.8 and 6.1.1.4)
;
Mn Mn 0.3368 0.7283
;
International Tables for Crystallography
(1992, Vol. C, Tables 4.2.6.8 and 6.1.1.4)
;
F F 0.0171 0.0103
;
International Tables for Crystallography
(1992, Vol. C, Tables 4.2.6.8 and 6.1.1.4)
;
S S 0.1246 0.1234
;
International Tables for Crystallography
(1992, Vol. C, Tables 4.2.6.8 and 6.1.1.4)
;

loop_
_geom_angle_atom_site_label_1
_geom_angle_atom_site_label_2
_geom_angle_atom_site_label_3
_geom_angle
_geom_angle_publ_flag
_geom_angle_site_symmetry_1
_geom_angle_site_symmetry_3
O(1) Mn(1) O(1) 77.59(11) yes . 3_766
O(1) Mn(1) O(3) 94.73(14) yes . .
O(1) Mn(1) O(5) 89.32(13) yes . .
O(1) Mn(1) N(1) 92.48(15) yes . .
O(1) Mn(1) N(2) 167.81(14) yes . .
O(1) Mn(1) O(3) 90.56(13) yes 3_766 .
O(1) Mn(1) O(5) 166.84(12) yes 3_766 .
O(1) Mn(1) N(1) 95.30(13) yes 3_766 .
O(1) Mn(1) N(2) 92.79(12) yes 3_766 .
O(3) Mn(1) O(5) 89.13(14) yes . .
O(3) Mn(1) N(1) 171.54(14) yes . .
O(3) Mn(1) N(2) 92.80(15) yes . .
O(5) Mn(1) N(1) 86.54(14) yes . .
O(5) Mn(1) N(2) 100.36(14) yes . .
N(1) Mn(1) N(2) 80.85(16) yes . .
O(30) S(29) O(31) 114.8(2) yes . .
O(30) S(29) O(32) 114.9(2) yes . .
O(30) S(29) C(33) 102.0(2) yes . .
O(31) S(29) O(32) 116.1(2) yes . .
O(31) S(29) C(33) 103.3(3) yes . .
O(32) S(29) C(33) 103.0(2) yes . .
Mn(1) O(1) Mn(1) 102.41(13) yes . 3_766
Mn(1) O(1) C(1) 120.5(3) yes . .
Mn(1) O(1) C(1) 118.4(3) yes 3_766 .
C(4) O(2) C(5) 116.8(4) yes . .
Mn(1) O(3) C(22) 127.6(3) yes . .
C(18) O(4) C(19) 117.4(4) yes . .
Mn(1) N(1) C(8) 122.2(3) yes . .
Mn(1) N(1) C(9) 117.2(3) yes . .
C(8) N(1) C(9) 120.5(4) yes . .
Mn(1) N(2) C(12) 116.5(3) yes . .
Mn(1) N(2) C(15) 123.4(3) yes . .
C(12) N(2) C(15) 119.8(4) yes . .
O(1) C(1) C(2) 120.4(4) yes . .
O(1) C(1) C(7) 121.3(4) yes . .
C(2) C(1) C(7) 118.3(4) yes . .
C(1) C(2) C(3) 121.3(4) yes . .
C(2) C(3) C(4) 119.8(4) yes . .
O(2) C(4) C(3) 124.2(4) yes . .
O(2) C(4) C(6) 115.7(4) yes . .
C(3) C(4) C(6) 120.0(4) yes . .
C(4) C(6) C(7) 121.1(5) yes . .
C(1) C(7) C(6) 119.4(4) yes . .
C(1) C(7) C(8) 123.9(4) yes . .
C(6) C(7) C(8) 116.7(4) yes . .
N(1) C(8) C(7) 126.1(4) yes . .
N(1) C(9) C(10) 105.9(4) yes . .
N(1) C(9) C(11) 112.1(4) yes . .
N(1) C(9) C(12) 105.1(4) yes . .
C(10) C(9) C(11) 109.2(4) yes . .
C(10) C(9) C(12) 113.2(4) yes . .
C(11) C(9) C(12) 111.2(4) yes . .
N(2) C(12) C(9) 106.4(3) yes . .
N(2) C(12) C(13) 106.7(4) yes . .
N(2) C(12) C(14) 111.6(4) yes . .
C(9) C(12) C(13) 111.6(4) yes . .
C(9) C(12) C(14) 110.6(4) yes . .
C(13) C(12) C(14) 109.8(4) yes . .
N(2) C(15) C(16) 127.1(4) yes . .
C(15) C(16) C(17) 117.1(4) yes . .
C(15) C(16) C(22) 122.8(4) yes . .
C(17) C(16) C(22) 120.0(4) yes . .
C(16) C(17) C(18) 120.5(4) yes . .
O(4) C(18) C(17) 125.5(4) yes . .
O(4) C(18) C(20) 115.6(4) yes . .
C(17) C(18) C(20) 118.9(4) yes . .
C(18) C(20) C(21) 120.9(4) yes . .
C(20) C(21) C(22) 122.0(4) yes . .
O(3) C(22) C(16) 123.2(4) yes . .
O(3) C(22) C(21) 119.2(4) yes . .
C(16) C(22) C(21) 117.6(4) yes . .
S(29) C(33) F(34) 112.3(4) yes . .
S(29) C(33) F(35) 111.6(4) yes . .
S(29) C(33) F(36) 111.7(3) yes . .
F(34) C(33) F(35) 107.7(4) yes . .
F(34) C(33) F(36) 106.9(4) yes . .
F(35) C(33) F(36) 106.3(4) yes . .

loop_
_geom_bond_atom_site_label_1
_geom_bond_atom_site_label_2
_geom_bond_distance
_geom_bond_publ_flag
_geom_bond_site_symmetry_2
Mn(1) O(1) 1.915(3) yes .
Mn(1) O(1) 2.389(4) yes 3_766
Mn(1) O(3) 1.891(4) yes .
Mn(1) O(5) 2.243(4) yes .
Mn(1) N(1) 1.993(4) yes .
Mn(1) N(2) 1.978(4) yes .
S(29) O(30) 1.454(4) yes .
S(29) O(31) 1.438(4) yes .
S(29) O(32) 1.441(4) yes .
S(29) C(33) 1.821(5) yes .
F(34) C(33) 1.333(6) yes .
F(35) C(33) 1.342(6) yes .
F(36) C(33) 1.342(6) yes .
O(1) C(1) 1.361(6) yes .
O(2) C(4) 1.383(6) yes .
O(2) C(5) 1.423(6) yes .
O(3) C(22) 1.336(6) yes .
O(4) C(18) 1.374(6) yes .
O(4) C(19) 1.420(6) yes .
N(1) C(8) 1.291(6) yes .
N(1) C(9) 1.512(6) yes .
N(2) C(12) 1.509(6) yes .
N(2) C(15) 1.305(6) yes .
C(1) C(2) 1.408(7) yes .
C(1) C(7) 1.411(7) yes .
C(2) C(3) 1.394(6) yes .
C(3) C(4) 1.383(7) yes .
C(4) C(6) 1.384(7) yes .
C(6) C(7) 1.404(7) yes .
C(7) C(8) 1.433(6) yes .
C(9) C(10) 1.535(6) yes .
C(9) C(11) 1.532(6) yes .
C(9) C(12) 1.570(6) yes .
C(12) C(13) 1.522(6) yes .
C(12) C(14) 1.529(6) yes .
C(15) C(16) 1.426(7) yes .
C(16) C(17) 1.433(7) yes .
C(16) C(22) 1.413(6) yes .
C(17) C(18) 1.367(7) yes .
C(18) C(20) 1.418(7) yes .
C(20) C(21) 1.363(7) yes .
C(21) C(22) 1.402(7) yes .

loop_
_geom_contact_atom_site_label_1
_geom_contact_atom_site_label_2
_geom_contact_distance
_geom_contact_publ_flag
_geom_contact_site_symmetry_2
F(34) C(8) 3.547(6) no .
F(34) C(11) 3.446(6) no .
F(34) C(14) 3.571(6) no 2_755
F(35) O(2) 3.468(5) no .
F(35) C(4) 3.543(6) no .
F(35) C(6) 3.084(6) no .
F(35) C(13) 3.500(6) no 2_655
F(35) C(20) 3.432(6) no 3_666
F(36) C(2) 3.271(6) no 4_564
F(36) C(3) 3.197(6) no 4_564
F(36) C(15) 3.117(6) no 2_655
F(36) C(16) 3.197(6) no 2_655
F(36) C(17) 3.146(6) no 2_655
O(2) F(35) 3.468(5) no .
O(2) C(14) 3.536(6) no 2_755
O(3) O(5) 2.832(5) no 3_666
O(4) C(5) 3.362(7) no 3_666
O(4) C(13) 3.509(6) no 4_555
O(5) O(3) 2.832(5) no 3_666
O(5) O(5) 3.578(6) no 3_666
O(5) O(30) 2.828(5) no .
O(5) C(10) 3.430(6) no 1_455
O(5) C(21) 3.494(6) no 3_666
O(5) C(22) 3.529(6) no 3_666
O(30) O(5) 2.828(5) no .
O(30) N(1) 3.467(5) no .
O(30) C(7) 3.572(6) no .
O(30) C(8) 3.258(6) no .
O(30) C(13) 3.422(6) no .
O(30) C(21) 3.393(6) no 3_666
O(31) C(5) 3.539(6) no 2_645
O(31) C(19) 3.535(7) no 2_655
O(32) C(14) 3.546(6) no 2_655
N(1) O(30) 3.467(5) no .
C(2) F(36) 3.271(6) no 4_565
C(3) F(36) 3.197(6) no 4_565
C(3) C(20) 3.508(7) no 3_666
C(4) F(35) 3.543(6) no .
C(4) C(20) 3.494(7) no 3_666
C(5) O(4) 3.362(7) no 3_666
C(5) O(31) 3.539(6) no 2_655
C(5) C(19) 3.484(7) no 1_565
C(6) F(35) 3.084(6) no .
C(7) O(30) 3.572(6) no .
C(8) F(34) 3.547(6) no .
C(8) O(30) 3.258(6) no .
C(10) O(5) 3.430(6) no 1_655
C(11) F(34) 3.446(6) no .
C(13) F(35) 3.500(6) no 2_645
C(13) O(4) 3.509(6) no 4_554
C(13) O(30) 3.422(6) no .
C(14) F(34) 3.571(6) no 2_745
C(14) O(2) 3.536(6) no 2_745
C(14) O(32) 3.546(6) no 2_645
C(15) F(36) 3.117(6) no 2_645
C(16) F(36) 3.197(6) no 2_645
C(17) F(36) 3.146(6) no 2_645
C(19) O(31) 3.535(7) no 2_645
C(19) C(5) 3.484(7) no 1_545
C(20) F(35) 3.432(6) no 3_666
C(20) C(3) 3.508(7) no 3_666
C(20) C(4) 3.494(7) no 3_666
C(21) O(5) 3.494(6) no 3_666
C(21) O(30) 3.393(6) no 3_666
C(22) O(5) 3.529(6) no 3_666

loop_
_geom_hbond_atom_site_label_D
_geom_hbond_atom_site_label_H
_geom_hbond_atom_site_label_A
_geom_hbond_site_symmetry_A
_geom_hbond_distance_DA
_geom_hbond_distance_DH
_geom_hbond_distance_HA
_geom_hbond_angle_DHA
_geom_hbond_publ_flag
O(5) H(5A) O(3) 3_666 2.832(5) 0.821 2.025 167.7 no
O(5) H(5B) O(30) . 2.828(5) 0.886 1.958 166.7 no
